data_5000296
loop_
_publ_author_name
'Colette Boskovic'
'Maren Pink'
'John C. Huffman'
'David N. Hendrickson'
'George Christou'

_publ_section_title
;
Single-Molecule Magnets: Ligand-Induced Core Distortion and Multiple
Jahn-Teller Isomerism in [Mn12O12(O2CMe)8(O2PPh2)8(H2O)4]
;
_journal_name_full 'Journal of the American Chemical Society'
_journal_page_first 9914
_journal_page_last 9915
_journal_paper_doi 10.1021/ja016341+
_journal_volume 123
_journal_year 2001
_chemical_formula_moiety ?
_chemical_formula_sum 'C182 H193 Mn18 N7 O74 P12'
_chemical_formula_weight 5023.11
_space_group_IT_number 15
_symmetry_cell_setting monoclinic
_symmetry_space_group_name_Hall '-C 2yc'
_symmetry_space_group_name_H-M 'C 1 2/c 1'
_cell_angle_alpha 90
_cell_angle_beta 114.9660
_cell_angle_gamma 90
_cell_formula_units_Z 8
_cell_length_a 55.071(4)
_cell_length_b 33.491(3)
_cell_length_c 27.331(2)
_cell_measurement_reflns_used 4354
_cell_measurement_temperature ?
_cell_measurement_theta_max 21.45
_cell_measurement_theta_min 2.20
_cell_volume 45699(7)
_diffrn_ambient_temperature ?
_diffrn_detector 'CCD area detector'
_diffrn_detector_area_resol_mean 44.52
_diffrn_detector_type 'Bruker SMART 6000'
_diffrn_measured_fraction_theta_full ?
_diffrn_measured_fraction_theta_max ?
_diffrn_measurement_details '   0.30 degree frames measured for 182.93 seconds each'
_diffrn_measurement_device 'three-circle goniometer with fixed chi'
_diffrn_measurement_device_type 'Bruker Platform goniometer'
_diffrn_measurement_method '\w scans'
_diffrn_radiation_type 'Mo K\a'
_diffrn_radiation_wavelength 0.71073
_diffrn_reflns_av_R_equivalents 5750
_diffrn_reflns_limit_h_max ?
_diffrn_reflns_limit_h_min ?
_diffrn_reflns_limit_k_max ?
_diffrn_reflns_limit_k_min ?
_diffrn_reflns_limit_l_max ?
_diffrn_reflns_limit_l_min ?
_diffrn_reflns_number 3
_diffrn_reflns_theta_full ?
_diffrn_reflns_theta_max ?
_diffrn_reflns_theta_min ?
_diffrn_standards_decay_% 0.00
_diffrn_standards_interval_time 3883
_diffrn_standards_number 4355
_exptl_absorpt_coefficient_mu 1.1206
_exptl_absorpt_correction_T_max ?
_exptl_absorpt_correction_T_min ?
_exptl_absorpt_correction_type ?
_exptl_absorpt_process_details ?
_exptl_crystal_colour black
_exptl_crystal_density_diffrn 1.46
_exptl_crystal_density_meas ?
_exptl_crystal_density_method 'not measured'
_exptl_crystal_description irregular
_exptl_crystal_F_000 20448
_exptl_crystal_size_max .3
_exptl_crystal_size_mid .3
_exptl_crystal_size_min .25
_refine_diff_density_max ?
_refine_diff_density_min ?
_refine_ls_abs_structure_details none
_refine_ls_abs_structure_Flack ?
_refine_ls_extinction_coef ?
_refine_ls_extinction_method none
_refine_ls_goodness_of_fit_ref 1.6418
_refine_ls_hydrogen_treatment ?
_refine_ls_matrix_type full
_refine_ls_number_parameters 1355
_refine_ls_number_reflns 5750
_refine_ls_R_factor_gt 0.0777
_refine_ls_shift/su_max 0.1513
_refine_ls_structure_factor_coef F
_refine_ls_weighting_details w^-1^=\s^2^(F)+(.07F)^2^
_refine_ls_weighting_scheme calc
_refine_ls_wR_factor_ref 0.0801
_reflns_number_gt 5750
_reflns_number_total 52187
_reflns_threshold_expression 'Fo^2^> 3.00\s(Fo^2^)'
_cod_original_sg_symbol_H-M 'C 2/c'
_cod_database_code 5000296

loop_
_symmetry_equiv_pos_as_xyz
x,y,z
1/2+x,1/2+y,z
-x,y,1/2-z
1/2-x,1/2+y,1/2-z
x,-y,1/2+z
1/2+x,1/2-y,1/2+z
-x,-y,-z
1/2-x,1/2-y,-z

loop_
_atom_site_label
_atom_site_type_symbol
_atom_site_fract_x
_atom_site_fract_y
_atom_site_fract_z
_atom_site_U_iso_or_equiv
_atom_site_adp_type
_atom_site_occupancy
_atom_site_disorder_group
_atom_site_disorder_assembly
Mn1 MN 0.12139(10) 0.54277(18) 0.33555(17) 0.049(3) Uani 1 0 .
Mn2 MN 0.12987(10) 0.46111(18) 0.34017(17) 0.041(3) Uani 1 0 .
Mn3 MN 0.13448(9) 0.37340(17) 0.35552(17) 0.043(3) Uani 1 0 .
Mn4 MN 0.13298(10) 0.29188(18) 0.36274(18) 0.051(3) Uani 1 0 .
Mn5 MN 0.21474(9) 0.43136(18) 0.50653(18) 0.048(3) Uani 1 0 .
Mn6 MN 0.18055(9) 0.42415(17) 0.39858(17) 0.042(3) Uani 1 0 .
Mn7 MN 0.15018(9) 0.41179(17) 0.28142(17) 0.042(3) Uani 1 0 .
Mn8 MN 0.12595(10) 0.40828(18) 0.16917(17) 0.051(3) Uani 1 0 .
Mn9 MN 0.16658(9) 0.51163(17) 0.45632(16) 0.044(3) Uani 1 0 .
Mn10 MN 0.12325(9) 0.50026(18) 0.21850(17) 0.045(3) Uani 1 0 .
Mn11 MN 0.19086(10) 0.33794(18) 0.47144(18) 0.046(3) Uani 1 0 .
Mn12 MN 0.11382(10) 0.32500(19) 0.23438(18) 0.058(3) Uani 1 0 .
O13 O 0.1454(3) 0.4211(6) 0.3974(6) 0.035(6) Uiso 1 0 .
O14 O 0.1199(3) 0.4146(7) 0.2975(7) 0.045(6) Uiso 1 0 .
O15 O 0.1624(3) 0.4560(6) 0.3359(6) 0.033(6) Uiso 1 0 .
O16 O 0.1655(4) 0.3825(7) 0.3453(7) 0.050(6) Uiso 1 0 .
O17 O 0.1412(3) 0.5054(6) 0.3868(6) 0.032(5) Uiso 1 0 .
O18 O 0.1186(3) 0.4994(6) 0.2889(6) 0.039(6) Uiso 1 0 .
O19 O 0.1498(3) 0.3361(6) 0.4039(6) 0.032(6) Uiso 1 0 .
O20 O 0.1224(4) 0.3314(7) 0.3057(7) 0.047(6) Uiso 1 0 .
O21 O 0.1906(4) 0.4639(6) 0.4487(7) 0.040(6) Uiso 1 0 .
O22 O 0.1345(3) 0.4491(6) 0.2236(6) 0.032(6) Uiso 1 0 .
O23 O 0.1966(4) 0.3884(7) 0.4588(7) 0.046(6) Uiso 1 0 .
O24 O 0.1343(3) 0.3729(6) 0.2298(7) 0.038(6) Uiso 1 0 .
O25 O 0.1482(4) 0.4682(6) 0.4801(7) 0.042(6) Uiso 1 0 .
O26 O 0.1657(3) 0.5169(6) 0.2703(6) 0.039(6) Uiso 1 0 .
O27 O 0.0790(4) 0.3653(6) 0.2209(7) 0.046(6) Uiso 1 0 .
O28 O 0.2055(4) 0.3164(7) 0.4206(7) 0.060(7) Uiso 1 0 .
O29 O 0.1215(4) 0.5826(7) 0.3872(8) 0.058(7) Uiso 1 0 .
C30 C 0.1273(6) 0.5822(12) 0.4377(13) 0.052(10) Uiso 1 0 .
O31 O 0.1426(4) 0.5555(7) 0.4674(8) 0.058(7) Uiso 1 0 .
C32 C 0.1163(7) 0.6155(13) 0.4583(14) 0.089(14) Uiso 1 0 .
O33 O 0.0850(4) 0.5223(7) 0.3430(7) 0.047(6) Uiso 1 0 .
C34 C 0.0837(6) 0.4871(11) 0.3495(10) 0.028(9) Uiso 1 0 .
O35 O 0.0977(4) 0.4568(7) 0.3501(7) 0.038(6) Uiso 1 0 .
C36 C 0.0623(8) 0.4756(14) 0.3717(15) 0.107(16) Uiso 1 0 .
O37 O 0.1000(4) 0.3738(6) 0.3611(7) 0.035(6) Uiso 1 0 .
C38 C 0.0866(7) 0.3423(12) 0.3617(11) 0.049(10) Uiso 1 0 .
O39 O 0.0955(4) 0.3076(8) 0.3683(8) 0.057(7) Uiso 1 0 .
C40 C 0.0592(7) 0.3509(12) 0.3543(13) 0.079(13) Uiso 1 0 .
O41 O 0.1114(5) 0.2513(7) 0.3171(9) 0.076(8) Uiso 1 0 .
C42 C 0.0932(8) 0.2576(13) 0.2692(15) 0.072(13) Uiso 1 0 .
O43 O 0.0891(4) 0.2824(8) 0.2349(8) 0.064(7) Uiso 1 0 .
C44 C 0.0708(11) 0.2283(18) 0.2567(19) 0.17(2) Uiso 1 0 .
O45 O 0.2404(4) 0.4000(7) 0.5614(7) 0.050(7) Uiso 1 0 .
C46 C 0.2439(6) 0.3627(12) 0.5662(11) 0.041(10) Uiso 1 0 .
O47 O 0.2304(4) 0.3351(8) 0.5386(8) 0.073(8) Uiso 1 0 .
C48 C 0.2666(7) 0.3469(13) 0.6139(14) 0.088(14) Uiso 1 0 .
O49 O 0.2437(4) 0.4383(7) 0.4710(8) 0.060(7) Uiso 1 0 .
C50 C 0.2358(6) 0.4342(10) 0.4214(11) 0.037(9) Uiso 1 0 .
O51 O 0.2120(4) 0.4301(6) 0.3862(7) 0.042(6) Uiso 1 0 .
C52 C 0.2571(7) 0.4357(12) 0.3956(13) 0.078(13) Uiso 1 0 .
O53 O 0.1837(3) 0.4087(6) 0.2744(7) 0.041(6) Uiso 1 0 .
C54 C 0.1867(6) 0.4080(10) 0.2288(11) 0.040(9) Uiso 1 0 .
O55 O 0.1682(4) 0.4071(6) 0.1835(7) 0.045(6) Uiso 1 0 .
C56 C 0.2143(7) 0.4066(11) 0.2377(12) 0.067(11) Uiso 1 0 .
O57 O 0.1220(4) 0.4463(8) 0.1137(8) 0.057(7) Uiso 1 0 .
C58 C 0.1247(6) 0.4833(12) 0.1132(12) 0.043(10) Uiso 1 0 .
O59 O 0.1307(4) 0.5076(7) 0.1520(7) 0.050(6) Uiso 1 0 .
C60 C 0.1227(6) 0.5002(11) 0.0611(11) 0.058(10) Uiso 1 0 .
O61 O 0.1576(3) 0.5695(6) 0.3354(7) 0.039(6) Uiso 1 0 .
P62 P 0.18132(19) 0.5791(4) 0.3902(3) 0.055(5) Uani 1 0 .
O63 O 0.1868(4) 0.5495(6) 0.4360(7) 0.040(6) Uiso 1 0 .
C64 C 0.1794(6) 0.6276(11) 0.4125(12) 0.039(9) Uiso 1 0 .
C65 C 0.1633(7) 0.6543(14) 0.3800(14) 0.082(13) Uiso 1 0 .
C66 C 0.1609(8) 0.6941(15) 0.3954(17) 0.106(16) Uiso 1 0 .
C67 C 0.1761(8) 0.7067(14) 0.4486(16) 0.094(14) Uiso 1 0 .
C68 C 0.1924(8) 0.6753(17) 0.4797(16) 0.107(16) Uiso 1 0 .
C69 C 0.1942(7) 0.6380(13) 0.4653(14) 0.068(12) Uiso 1 0 .
C70 C 0.2124(7) 0.5796(13) 0.3782(13) 0.061(11) Uiso 1 0 .
C71 C 0.2281(8) 0.5470(13) 0.3968(14) 0.084(13) Uiso 1 0 .
C72 C 0.2510(9) 0.5448(16) 0.3841(16) 0.107(16) Uiso 1 0 .
C73 C 0.2581(8) 0.5751(16) 0.3669(16) 0.087(14) Uiso 1 0 .
C74 C 0.2444(9) 0.6061(15) 0.3506(16) 0.107(16) Uiso 1 0 .
C75 C 0.2189(8) 0.6104(13) 0.3562(14) 0.083(13) Uiso 1 0 .
O76 O 0.1006(4) 0.5810(7) 0.2804(7) 0.051(6) Uiso 1 0 .
P77 P 0.10175(19) 0.5861(4) 0.2268(4) 0.069(6) Uani 1 0 .
O78 O 0.1176(4) 0.5546(6) 0.2119(7) 0.038(6) Uiso 1 0 .
C79 C 0.1186(8) 0.6350(13) 0.2314(13) 0.071(12) Uiso 1 0 .
C80 C 0.1430(8) 0.6345(13) 0.2285(13) 0.075(13) Uiso 1 0 .
C81 C 0.1583(7) 0.6721(15) 0.2367(14) 0.087(14) Uiso 1 0 .
C82 C 0.1426(12) 0.7036(19) 0.242(2) 0.15(2) Uiso 1 0 .
C83 C 0.1215(10) 0.7082(16) 0.2442(17) 0.115(18) Uiso 1 0 .
C84 C 0.1081(8) 0.6718(16) 0.2417(15) 0.095(15) Uiso 1 0 .
C85 C 0.0674(7) 0.5915(12) 0.1744(13) 0.062(11) Uiso 1 0 .
C86 C 0.0618(8) 0.6162(13) 0.1289(16) 0.090(14) Uiso 1 0 .
C87 C 0.0362(9) 0.6156(14) 0.0905(15) 0.095(15) Uiso 1 0 .
C88 C 0.0175(8) 0.5934(15) 0.0950(16) 0.102(15) Uiso 1 0 .
C89 C 0.0208(10) 0.5686(17) 0.138(2) 0.14(2) Uiso 1 0 .
C90 C 0.0467(9) 0.5696(14) 0.1800(16) 0.101(15) Uiso 1 0 .
O91 O 0.0831(4) 0.4857(7) 0.1711(8) 0.057(7) Uiso 1 0 .
P92 P 0.06860(19) 0.4530(4) 0.1367(4) 0.060(6) Uani 1 0 .
O93 O 0.0828(4) 0.4151(8) 0.1459(7) 0.054(7) Uiso 1 0 .
C94 C 0.0546(6) 0.4690(12) 0.0658(12) 0.045(10) Uiso 1 0 .
C95 C 0.0434(6) 0.5008(13) 0.0533(13) 0.060(11) Uiso 1 0 .
C96 C 0.0331(8) 0.5171(14) -0.0011(17) 0.101(15) Uiso 1 0 .
C97 C 0.0344(7) 0.4941(14) -0.0355(13) 0.074(12) Uiso 1 0 .
C98 C 0.0476(7) 0.4576(13) -0.0228(13) 0.069(12) Uiso 1 0 .
C99 C 0.0560(7) 0.4432(12) 0.0295(15) 0.081(13) Uiso 1 0 .
C100 C 0.0415(6) 0.4429(10) 0.1522(12) 0.048(10) Uiso 1 0 .
C101 C 0.0190(7) 0.4200(12) 0.1185(13) 0.074(12) Uiso 1 0 .
C102 C -0.0027(7) 0.4085(13) 0.1318(14) 0.082(13) Uiso 1 0 .
C103 C 0.0001(8) 0.4261(15) 0.1790(18) 0.109(16) Uiso 1 0 .
C104 C 0.0202(10) 0.4490(16) 0.2136(18) 0.134(19) Uiso 1 0 .
C105 C 0.0429(8) 0.4621(13) 0.2019(15) 0.095(14) Uiso 1 0 .
O106 O 0.1199(4) 0.3666(7) 0.1188(7) 0.040(6) Uiso 1 0 .
P107 P 0.10543(19) 0.3270(4) 0.1118(3) 0.059(5) Uani 1 0 .
O108 O 0.0999(4) 0.3173(7) 0.1607(8) 0.057(7) Uiso 1 0 .
C109 C 0.0739(6) 0.3270(10) 0.0522(11) 0.038(9) Uiso 1 0 .
C110 C 0.0498(7) 0.3322(11) 0.0587(12) 0.052(10) Uiso 1 0 .
C111 C 0.0269(7) 0.3361(13) 0.0175(16) 0.086(13) Uiso 1 0 .
C112 C 0.0247(8) 0.3305(14) -0.0343(16) 0.098(15) Uiso 1 0 .
C113 C 0.0480(9) 0.3248(13) -0.0400(15) 0.093(14) Uiso 1 0 .
C114 C 0.0721(7) 0.3217(11) 0.0014(14) 0.064(11) Uiso 1 0 .
C115 C 0.1258(7) 0.2919(13) 0.1017(13) 0.066(12) Uiso 1 0 .
C116 C 0.1482(9) 0.3011(14) 0.0930(15) 0.087(14) Uiso 1 0 .
C117 C 0.1636(9) 0.2744(18) 0.0899(18) 0.112(17) Uiso 1 0 .
C118 C 0.1599(9) 0.2360(17) 0.0923(16) 0.104(16) Uiso 1 0 .
C119 C 0.1378(8) 0.2223(13) 0.0988(14) 0.079(13) Uiso 1 0 .
C120 C 0.1216(7) 0.2512(14) 0.1049(14) 0.077(13) Uiso 1 0 .
O121 O 0.1442(4) 0.2860(7) 0.2472(8) 0.054(7) Uiso 1 0 .
P122 P 0.1641(2) 0.2623(4) 0.2932(4) 0.066(6) Uani 1 0 .
O123 O 0.1673(4) 0.2735(7) 0.3497(7) 0.053(7) Uiso 1 0 .
C124 C 0.1959(7) 0.2645(12) 0.2923(15) 0.067(12) Uiso 1 0 .
C125 C 0.1954(8) 0.2754(13) 0.2453(15) 0.088(14) Uiso 1 0 .
C126 C 0.2209(12) 0.2787(18) 0.244(2) 0.16(2) Uiso 1 0 .
C127 C 0.2459(9) 0.2758(15) 0.2879(19) 0.114(17) Uiso 1 0 .
C128 C 0.2439(12) 0.2567(19) 0.336(2) 0.18(3) Uiso 1 0 .
C129 C 0.2197(10) 0.2547(14) 0.3330(16) 0.099(15) Uiso 1 0 .
C130 C 0.1556(6) 0.2134(11) 0.2877(13) 0.042(9) Uiso 1 0 .
C131 C 0.1349(11) 0.200(2) 0.238(2) 0.16(2) Uiso 1 0 .
C132 C 0.1202(11) 0.158(2) 0.224(2) 0.18(2) Uiso 1 0 .
C133 C 0.1391(12) 0.1362(19) 0.277(2) 0.17(2) Uiso 1 0 .
C134 C 0.1552(9) 0.1494(17) 0.3188(19) 0.114(17) Uiso 1 0 .
C135 C 0.1631(7) 0.1852(15) 0.3227(14) 0.070(12) Uiso 1 0 .
O136 O 0.1412(4) 0.2540(6) 0.4200(7) 0.049(6) Uiso 1 0 .
P137 P 0.1658(2) 0.2528(3) 0.4756(4) 0.063(6) Uani 1 0 .
O138 O 0.1881(4) 0.2854(8) 0.4850(8) 0.070(8) Uiso 1 0 .
C139 C 0.1817(7) 0.2043(11) 0.4844(12) 0.050(10) Uiso 1 0 .
C140 C 0.1660(8) 0.1703(16) 0.4715(15) 0.097(15) Uiso 1 0 .
C141 C 0.1806(9) 0.1335(14) 0.4778(14) 0.087(14) Uiso 1 0 .
C142 C 0.2069(9) 0.1324(14) 0.4955(15) 0.093(15) Uiso 1 0 .
C143 C 0.2210(8) 0.1674(17) 0.5069(15) 0.097(15) Uiso 1 0 .
C144 C 0.2098(7) 0.2050(12) 0.5045(12) 0.063(12) Uiso 1 0 .
C145 C 0.1531(7) 0.2576(12) 0.5271(13) 0.057(11) Uiso 1 0 .
C146 C 0.1317(8) 0.2819(13) 0.5179(15) 0.092(14) Uiso 1 0 .
C147 C 0.1203(7) 0.2885(13) 0.5555(16) 0.091(14) Uiso 1 0 .
C148 C 0.1330(9) 0.2677(15) 0.6023(17) 0.108(16) Uiso 1 0 .
C149 C 0.1522(8) 0.2401(13) 0.6117(14) 0.075(13) Uiso 1 0 .
C150 C 0.1624(8) 0.2345(14) 0.5746(17) 0.099(15) Uiso 1 0 .
O151 O 0.1746(4) 0.3517(7) 0.5178(7) 0.044(6) Uiso 1 0 .
P152 P 0.17727(18) 0.3857(3) 0.5573(3) 0.049(5) Uani 1 0 .
O153 O 0.1865(4) 0.4250(7) 0.5463(7) 0.039(6) Uiso 1 0 .
C154 C 0.1987(7) 0.3716(12) 0.6223(13) 0.058(11) Uiso 1 0 .
C155 C 0.2172(6) 0.3898(11) 0.6603(12) 0.052(10) Uiso 1 0 .
C156 C 0.2358(7) 0.3777(13) 0.7094(14) 0.075(12) Uiso 1 0 .
C157 C 0.2295(7) 0.3380(13) 0.7218(13) 0.069(12) Uiso 1 0 .
C158 C 0.2098(7) 0.3160(11) 0.6862(13) 0.064(12) Uiso 1 0 .
C159 C 0.1949(6) 0.3312(12) 0.6362(12) 0.054(10) Uiso 1 0 .
C160 C 0.1438(6) 0.3902(10) 0.5517(11) 0.039(9) Uiso 1 0 .
C161 C 0.1231(6) 0.3855(10) 0.5027(10) 0.039(9) Uiso 1 0 .
C162 C 0.0967(6) 0.3916(10) 0.4967(12) 0.053(10) Uiso 1 0 .
C163 C 0.0926(6) 0.4018(11) 0.5410(13) 0.059(11) Uiso 1 0 .
C164 C 0.1124(7) 0.4043(12) 0.5932(13) 0.074(12) Uiso 1 0 .
C165 C 0.1388(6) 0.4015(10) 0.5958(11) 0.047(10) Uiso 1 0 .
O166 O 0.2316(3) 0.4758(6) 0.5526(7) 0.035(6) Uiso 1 0 .
P167 P 0.21883(18) 0.5109(3) 0.5676(3) 0.047(5) Uani 1 0 .
O168 O 0.1898(4) 0.5182(6) 0.5305(7) 0.048(6) Uiso 1 0 .
C169 C 0.2204(6) 0.5040(10) 0.6331(10) 0.033(8) Uiso 1 0 .
C170 C 0.2458(7) 0.4988(12) 0.6782(13) 0.074(12) Uiso 1 0 .
C171 C 0.2461(6) 0.4862(11) 0.7270(12) 0.059(11) Uiso 1 0 .
C172 C 0.2217(6) 0.4838(10) 0.7353(11) 0.046(10) Uiso 1 0 .
C173 C 0.1979(6) 0.4913(11) 0.6908(12) 0.056(10) Uiso 1 0 .
C174 C 0.1974(6) 0.4988(11) 0.6414(12) 0.053(10) Uiso 1 0 .
C175 C 0.2379(7) 0.5531(13) 0.5730(15) 0.071(12) Uiso 1 0 .
C176 C 0.2529(8) 0.5535(14) 0.5386(15) 0.086(14) Uiso 1 0 .
C177 C 0.2656(10) 0.589(2) 0.539(2) 0.15(2) Uiso 1 0 .
C178 C 0.2685(9) 0.6175(17) 0.572(2) 0.121(18) Uiso 1 0 .
C179 C 0.2540(10) 0.6191(17) 0.6037(18) 0.131(19) Uiso 1 0 .
C180 C 0.2395(9) 0.5839(18) 0.6044(17) 0.116(17) Uiso 1 0 .
Mn181 MN 0.03540(9) 0.14200(17) 0.64000(17) 0.045(3) Uani 1 0 .
Mn182 MN 0.01127(10) 0.13342(17) 0.70984(16) 0.043(3) Uani 1 0 .
Mn183 MN 0.07710(9) 0.06366(18) 0.87765(16) 0.051(3) Uani 1 0 .
Mn184 MN 0.02710(9) 0.07514(18) 0.79252(16) 0.045(3) Uani 1 0 .
Mn185 MN -0.02864(10) 0.09122(17) 0.58267(17) 0.044(3) Uani 1 0 .
Mn186 MN 0.07904(9) 0.11739(17) 0.76682(17) 0.046(3) Uani 1 0 .
O187 O -0.0223(4) 0.1308(6) 0.7115(7) 0.042(6) Uiso 1 0 .
O188 O 0.0089(3) 0.0771(6) 0.7159(6) 0.024(5) Uiso 1 0 .
O189 O 0.0411(3) 0.0728(6) 0.8680(6) 0.025(5) Uiso 1 0 .
O190 O 0.0622(3) 0.0786(6) 0.8055(6) 0.027(5) Uiso 1 0 .
O191 O 0.0023(3) 0.1299(6) 0.6386(6) 0.030(5) Uiso 1 0 .
O192 O 0.0464(3) 0.1328(6) 0.7156(6) 0.034(6) Uiso 1 0 .
O193 O -0.0024(3) 0.0472(6) 0.6043(7) 0.042(6) Uiso 1 0 .
O194 O 0.0741(3) 0.1641(6) 0.8141(7) 0.044(6) Uiso 1 0 .
O195 O 0.0700(4) 0.1578(7) 0.6458(8) 0.057(7) Uiso 1 0 .
C196 C 0.0908(6) 0.1664(10) 0.6830(11) 0.034(9) Uiso 1 0 .
O197 O 0.0978(4) 0.1584(7) 0.7342(7) 0.051(6) Uiso 1 0 .
C198 C 0.1121(6) 0.1858(10) 0.6737(11) 0.046(10) Uiso 1 0 .
O199 O 0.0303(4) 0.2047(7) 0.6539(8) 0.054(7) Uiso 1 0 .
C200 C 0.0198(7) 0.2150(13) 0.6851(14) 0.064(11) Uiso 1 0 .
O201 O 0.0101(4) 0.1893(7) 0.7098(7) 0.048(6) Uiso 1 0 .
C202 C 0.0151(10) 0.2561(17) 0.6921(18) 0.14(2) Uiso 1 0 .
O203 O 0.0901(4) 0.0463(7) 0.9523(7) 0.052(6) Uiso 1 0 .
C204 C -0.0782(6) 0.0426(10) 0.5132(10) 0.032(9) Uiso 1 0 .
O205 O -0.0574(4) 0.0556(6) 0.5236(7) 0.046(6) Uiso 1 0 .
C206 C -0.0964(5) 0.0189(10) 0.4645(10) 0.040(9) Uiso 1 0 .
O207 O 0.0657(4) 0.0019(7) 0.8529(7) 0.041(6) Uiso 1 0 .
C208 C 0.0443(6) -0.0067(10) 0.8133(10) 0.026(8) Uiso 1 0 .
O209 O 0.0268(3) 0.0189(6) 0.7858(7) 0.030(5) Uiso 1 0 .
C210 C 0.0385(6) -0.0467(11) 0.8009(12) 0.056(11) Uiso 1 0 .
O211 O 0.0219(3) 0.1526(6) 0.5646(7) 0.036(6) Uiso 1 0 .
P212 P 0.00102(18) 0.1308(3) 0.5158(3) 0.047(5) Uani 1 0 .
O213 O -0.0174(4) 0.1020(7) 0.5288(7) 0.052(7) Uiso 1 0 .
C214 C 0.0183(5) 0.1004(10) 0.4859(10) 0.026(8) Uiso 1 0 .
C215 C 0.0344(6) 0.1186(11) 0.4616(12) 0.057(11) Uiso 1 0 .
C216 C 0.0486(6) 0.0939(12) 0.4435(12) 0.052(10) Uiso 1 0 .
C217 C 0.0457(6) 0.0561(11) 0.4422(11) 0.039(9) Uiso 1 0 .
C218 C 0.0291(7) 0.0358(12) 0.4640(12) 0.064(11) Uiso 1 0 .
C219 C 0.0148(5) 0.0596(10) 0.4860(10) 0.030(9) Uiso 1 0 .
C220 C -0.0190(6) 0.1679(12) 0.4698(13) 0.052(10) Uiso 1 0 .
C221 C -0.0291(8) 0.2020(14) 0.4856(15) 0.090(14) Uiso 1 0 .
C222 C -0.0444(7) 0.2278(13) 0.4512(15) 0.080(13) Uiso 1 0 .
C223 C -0.0528(7) 0.2244(13) 0.3967(15) 0.079(13) Uiso 1 0 .
C224 C -0.0435(7) 0.1902(14) 0.3824(14) 0.072(12) Uiso 1 0 .
C225 C -0.0278(8) 0.1615(14) 0.4145(17) 0.103(15) Uiso 1 0 .
O226 O 0.0450(3) 0.0790(6) 0.6272(6) 0.035(6) Uiso 1 0 .
P227 P 0.07183(17) 0.0617(3) 0.6644(3) 0.046(5) Uani 1 0 .
O228 O 0.0849(4) 0.0727(6) 0.7242(7) 0.045(6) Uiso 1 0 .
C229 C 0.0948(6) 0.0731(10) 0.6356(11) 0.041(9) Uiso 1 0 .
C230 C 0.0873(7) 0.0897(12) 0.5842(13) 0.068(12) Uiso 1 0 .
C231 C 0.1075(6) 0.0979(10) 0.5674(11) 0.042(9) Uiso 1 0 .
C232 C 0.1352(7) 0.0901(12) 0.5992(13) 0.069(12) Uiso 1 0 .
C233 C 0.1426(6) 0.0754(12) 0.6501(13) 0.069(11) Uiso 1 0 .
C234 C 0.1232(7) 0.0669(12) 0.6721(13) 0.069(12) Uiso 1 0 .
C235 C 0.0682(6) 0.0085(11) 0.6635(12) 0.053(10) Uiso 1 0 .
C236 C 0.0560(5) -0.0134(10) 0.6147(9) 0.021(8) Uiso 1 0 .
C237 C 0.0547(5) -0.0513(10) 0.6157(11) 0.034(9) Uiso 1 0 .
C238 C 0.0626(6) -0.0746(12) 0.6611(13) 0.069(12) Uiso 1 0 .
C239 C 0.0721(7) -0.0524(14) 0.7092(14) 0.082(13) Uiso 1 0 .
C240 C 0.0762(6) -0.0120(12) 0.7114(12) 0.050(10) Uiso 1 0 .
O241 O 0.1129(4) 0.1125(7) 0.8213(7) 0.053(7) Uiso 1 0 .
P242 P 0.12899(18) 0.0801(4) 0.8617(3) 0.058(5) Uani 1 0 .
O243 O 0.1120(4) 0.0529(7) 0.8785(7) 0.050(7) Uiso 1 0 .
C244 C 0.1473(7) 0.0502(12) 0.8334(12) 0.063(11) Uiso 1 0 .
C245 C 0.1384(7) 0.0098(13) 0.8194(13) 0.072(12) Uiso 1 0 .
C246 C 0.1540(8) -0.0087(14) 0.7930(15) 0.098(14) Uiso 1 0 .
C247 C 0.1741(7) 0.0080(14) 0.7840(13) 0.073(12) Uiso 1 0 .
C248 C 0.1825(7) 0.0457(14) 0.8022(14) 0.086(14) Uiso 1 0 .
C249 C 0.1694(7) 0.0688(12) 0.8272(13) 0.072(12) Uiso 1 0 .
C250 C 0.1547(6) 0.1032(12) 0.9231(13) 0.058(11) Uiso 1 0 .
C251 C 0.1546(7) 0.1447(12) 0.9207(13) 0.065(11) Uiso 1 0 .
C252 C 0.1745(7) 0.1614(13) 0.9699(15) 0.081(13) Uiso 1 0 .
C253 C 0.1893(7) 0.1387(13) 1.0153(13) 0.071(12) Uiso 1 0 .
C254 C 0.1839(8) 0.0988(14) 1.0080(15) 0.086(14) Uiso 1 0 .
C255 C 0.1665(7) 0.0828(12) 0.9655(15) 0.074(12) Uiso 1 0 .
O256 O 0.0894(3) 0.1246(6) 0.9081(6) 0.031(5) Uiso 1 0 .
P257 P -0.07981(18) 0.1462(3) 0.5550(3) 0.048(5) Uani 1 0 .
O258 O -0.0514(4) 0.1363(7) 0.5612(7) 0.050(6) Uiso 1 0 .
C259 C -0.1022(6) 0.1343(10) 0.4847(11) 0.043(9) Uiso 1 0 .
C260 C -0.1281(6) 0.1248(10) 0.4701(11) 0.038(9) Uiso 1 0 .
C261 C -0.1436(6) 0.1119(11) 0.4185(12) 0.058(10) Uiso 1 0 .
C262 C -0.1320(6) 0.1095(11) 0.3823(12) 0.055(11) Uiso 1 0 .
C263 C -0.1052(7) 0.1190(12) 0.3950(13) 0.070(12) Uiso 1 0 .
C264 C -0.0896(6) 0.1293(10) 0.4488(12) 0.051(10) Uiso 1 0 .
C265 C -0.0824(7) 0.1967(12) 0.5661(13) 0.051(11) Uiso 1 0 .
C266 C -0.1049(8) 0.2180(14) 0.5486(14) 0.079(13) Uiso 1 0 .
C267 C -0.1073(7) 0.2558(13) 0.5620(14) 0.067(12) Uiso 1 0 .
C268 C -0.0867(9) 0.2746(14) 0.5992(16) 0.102(16) Uiso 1 0 .
C269 C -0.0634(8) 0.2569(14) 0.6225(14) 0.086(14) Uiso 1 0 .
C270 C -0.0638(8) 0.2157(16) 0.6020(17) 0.103(16) Uiso 1 0 .
NS1 N 0.3104(6) 0.4862(11) 0.5008(13) 0.114(13) Uiso 1 0 .
CS2 C 0.3050(7) 0.4769(11) 0.5389(13) 0.065(12) Uiso 1 0 .
CS3 C 0.2971(8) 0.4693(14) 0.5828(15) 0.110(16) Uiso 1 0 .
NS4 N 0.1223(8) 0.9318(15) 0.8690(18) 0.175(19) Uiso 1 0 .
CS5 C 0.1205(15) 0.942(3) 0.915(3) 0.25(4) Uiso 1 0 .
CS6 C 0.1215(9) 0.9589(16) 0.9485(18) 0.115(18) Uiso 1 0 .
NS7 N 0.1747(5) 0.3983(9) 0.0828(10) 0.076(10) Uiso 1 0 .
CS8 C 0.2026(8) 0.3519(14) 0.1219(15) 0.113(16) Uiso 1 0 .
NS9 N 0.1902(10) 0.1724(19) 0.239(2) 0.24(3) Uiso 1 0 .
CS10 C 0.2004(12) 0.155(2) 0.209(2) 0.18(3) Uiso 1 0 .
CS11 C 0.2104(9) 0.1726(16) 0.1536(17) 0.136(18) Uiso 1 0 .
NS12 N 0.9674(11) 0.312(2) 0.037(2) 0.30(3) Uiso 1 0 .
CS13 C 0.9558(13) 0.288(2) -0.022(3) 0.24(3) Uiso 1 0 .
CS14 C 0.9524(15) 0.255(3) -0.072(3) 0.31(4) Uiso 1 0 .
NS15 N 0.1913(7) 0.0529(13) 0.1818(14) 0.138(15) Uiso 1 0 .
CS16 C 0.1823(10) 0.0174(19) 0.142(2) 0.16(2) Uiso 1 0 .
CS17 C 0.1755(10) -0.003(2) 0.099(2) 0.19(3) Uiso 1 0 .
OS18 O 0.9900(4) 0.9909(7) 0.8253(7) 0.064(7) Uiso 1 0 .
OS19 O 0.2226(4) 0.3531(7) 0.3511(8) 0.075(8) Uiso 1 0 .
CS20 C 0.2891(7) 0.4068(13) 0.3080(13) 0.091(14) Uiso 1 0 .
CS21 C 0.2876(10) 0.3590(18) 0.333(2) 0.17(2) Uiso 1 0 .
CS22 C 0.1220(7) 0.2167(12) 0.8221(13) 0.075(12) Uiso 1 0 .
CS23 C 0.0439(8) 0.5968(15) 0.3147(16) 0.129(18) Uiso 1 0 .
CS24 C 0.1968(9) 0.2025(17) 0.7464(18) 0.15(2) Uiso 1 0 .
CS25 C 1.008(2) 0.298(4) 0.217(4) 0.49(8) Uiso 1 0 .
CS26 C 0.9769(10) 0.1434(17) 0.2820(19) 0.16(2) Uiso 1 0 .
CS27 C 0.0945(12) 0.159(2) 0.420(2) 0.22(3) Uiso 1 0 .
CS28 C 0.0625(19) 0.236(3) 0.419(4) 0.41(6) Uiso 1 0 .
CS29 C 1.0186(12) 0.306(2) 0.167(2) 0.22(3) Uiso 1 0 .
CS30 C 0.1804(10) 0.1789(19) 0.793(2) 0.19(2) Uiso 1 0 .
CS31 C 0.2495(17) 0.239(3) 0.097(3) 0.39(5) Uiso 1 0 .
H1 H 0.131 0.6313 0.4839 0.1024 Uiso 1 0 .
H2 H 0.1054 0.6326 0.4301 0.1024 Uiso 1 0 .
H3 H 0.1064 0.6054 0.4767 0.1024 Uiso 1 0 .
H4 H 0.0449 0.4843 0.3489 0.119 Uiso 1 0 .
H5 H 0.0617 0.4465 0.375 0.119 Uiso 1 0 .
H6 H 0.0672 0.4861 0.4074 0.119 Uiso 1 0 .
H7 H 0.0497 0.3647 0.3208 0.0933 Uiso 1 0 .
H8 H 0.0502 0.3276 0.3553 0.0933 Uiso 1 0 .
H9 H 0.0598 0.3687 0.3828 0.0933 Uiso 1 0 .
H10 H 0.0551 0.2431 0.2528 0.174 Uiso 1 0 .
H11 H 0.0677 0.2152 0.2243 0.174 Uiso 1 0 .
H12 H 0.0753 0.2102 0.2855 0.174 Uiso 1 0 .
H13 H 0.2778 0.3314 0.6027 0.096 Uiso 1 0 .
H14 H 0.2768 0.3691 0.6349 0.096 Uiso 1 0 .
H15 H 0.2605 0.3313 0.6353 0.096 Uiso 1 0 .
H16 H 0.2562 0.4119 0.3759 0.0924 Uiso 1 0 .
H17 H 0.2531 0.458 0.3714 0.0924 Uiso 1 0 .
H18 H 0.2747 0.4388 0.4231 0.0924 Uiso 1 0 .
H19 H 0.2176 0.3824 0.2235 0.077 Uiso 1 0 .
H20 H 0.2182 0.4286 0.2201 0.077 Uiso 1 0 .
H21 H 0.2254 0.4079 0.2753 0.077 Uiso 1 0 .
H22 H 0.1392 0.5122 0.0661 0.0676 Uiso 1 0 .
H23 H 0.1182 0.4798 0.0348 0.0676 Uiso 1 0 .
H24 H 0.1089 0.5202 0.049 0.0676 Uiso 1 0 .
H25 H 0.1531 0.6468 0.3434 0.0953 Uiso 1 0 .
H26 H 0.1483 0.7119 0.3694 0.1174 Uiso 1 0 .
H27 H 0.1762 0.7331 0.4619 0.1057 Uiso 1 0 .
H28 H 0.2022 0.6809 0.5167 0.1179 Uiso 1 0 .
H29 H 0.2064 0.6195 0.4899 0.0795 Uiso 1 0 .
H30 H 0.2249 0.5259 0.4174 0.0939 Uiso 1 0 .
H31 H 0.2607 0.5202 0.3859 0.1056 Uiso 1 0 .
H32 H 0.2758 0.5773 0.3692 0.1037 Uiso 1 0 .
H33 H 0.2494 0.6273 0.3338 0.1195 Uiso 1 0 .
H34 H 0.2074 0.633 0.3434 0.0954 Uiso 1 0 .
H35 H 0.1502 0.6105 0.2212 0.0915 Uiso 1 0 .
H36 H 0.1761 0.6747 0.2394 0.1017 Uiso 1 0 .
H37 H 0.1505 0.729 0.2421 0.1487 Uiso 1 0 .
H38 H 0.1141 0.734 0.2475 0.1254 Uiso 1 0 .
H39 H 0.0926 0.6703 0.2487 0.1111 Uiso 1 0 .
H40 H 0.0754 0.6326 0.1257 0.1025 Uiso 1 0 .
H41 H 0.0317 0.6337 0.0613 0.1146 Uiso 1 0 .
H42 H 0.0011 0.5928 0.0636 0.1136 Uiso 1 0 .
H43 H 0.0063 0.5532 0.1384 0.1453 Uiso 1 0 .
H44 H 0.0503 0.5549 0.2126 0.1117 Uiso 1 0 .
H45 H 0.0411 0.515 0.0808 0.0756 Uiso 1 0 .
H46 H 0.0256 0.5436 -0.0079 0.118 Uiso 1 0 .
H47 H 0.0259 0.5029 -0.0719 0.0853 Uiso 1 0 .
H48 H 0.0507 0.4433 -0.0498 0.0799 Uiso 1 0 .
H49 H 0.0627 0.4168 0.0391 0.0989 Uiso 1 0 .
H50 H 0.0188 0.4106 0.0858 0.0862 Uiso 1 0 .
H51 H -0.0179 0.3942 0.108 0.1044 Uiso 1 0 .
H52 H -0.0098 0.4123 0.1956 0.1206 Uiso 1 0 .
H53 H 0.015 0.4663 0.2383 0.1551 Uiso 1 0 .
H54 H 0.0579 0.4756 0.2273 0.1148 Uiso 1 0 .
H55 H 0.0503 0.333 0.0938 0.063 Uiso 1 0 .
H56 H 0.0116 0.3427 0.0231 0.0986 Uiso 1 0 .
H57 H 0.008 0.3324 -0.0648 0.1089 Uiso 1 0 .
H58 H 0.0467 0.3198 -0.0755 0.1037 Uiso 1 0 .
H59 H 0.0879 0.3175 -0.0041 0.0778 Uiso 1 0 .
H60 H 0.1521 0.3285 0.0892 0.0978 Uiso 1 0 .
H61 H 0.1793 0.2825 0.086 0.1248 Uiso 1 0 .
H62 H 0.1721 0.217 0.0896 0.1162 Uiso 1 0 .
H63 H 0.1336 0.1948 0.0985 0.0858 Uiso 1 0 .
H64 H 0.1067 0.2435 0.1122 0.0898 Uiso 1 0 .
H65 H 0.1789 0.2801 0.2143 0.1034 Uiso 1 0 .
H66 H 0.2198 0.2841 0.2093 0.168 Uiso 1 0 .
H67 H 0.2627 0.2837 0.2862 0.1219 Uiso 1 0 .
H68 H 0.2587 0.2497 0.3663 0.1927 Uiso 1 0 .
H69 H 0.2186 0.2417 0.3635 0.1087 Uiso 1 0 .
H70 H 0.1299 0.2216 0.2137 0.183 Uiso 1 0 .
H71 H 0.1055 0.1534 0.1881 0.2151 Uiso 1 0 .
H72 H 0.1316 0.1094 0.2741 0.1738 Uiso 1 0 .
H73 H 0.1648 0.1293 0.345 0.1271 Uiso 1 0 .
H74 H 0.1745 0.1916 0.3589 0.0846 Uiso 1 0 .
H75 H 0.147 0.1715 0.4584 0.1133 Uiso 1 0 .
H76 H 0.1709 0.1093 0.4711 0.0984 Uiso 1 0 .
H77 H 0.2156 0.1078 0.4986 0.1035 Uiso 1 0 .
H78 H 0.2397 0.1659 0.5167 0.1079 Uiso 1 0 .
H79 H 0.2199 0.229 0.5161 0.0784 Uiso 1 0 .
H80 H 0.125 0.2952 0.4835 0.0988 Uiso 1 0 .
H81 H 0.105 0.3054 0.5457 0.105 Uiso 1 0 .
H82 H 0.1267 0.2743 0.629 0.1209 Uiso 1 0 .
H83 H 0.1581 0.2249 0.6438 0.0848 Uiso 1 0 .
H84 H 0.1764 0.2158 0.5822 0.109 Uiso 1 0 .
H85 H 0.2181 0.4178 0.6539 0.0634 Uiso 1 0 .
H86 H 0.2513 0.392 0.7323 0.0853 Uiso 1 0 .
H87 H 0.2396 0.3271 0.757 0.0829 Uiso 1 0 .
H88 H 0.2063 0.2901 0.6958 0.0775 Uiso 1 0 .
H89 H 0.1815 0.3151 0.61 0.0686 Uiso 1 0 .
H90 H 0.1264 0.3783 0.4724 0.052 Uiso 1 0 .
H91 H 0.0819 0.3881 0.4625 0.0644 Uiso 1 0 .
H92 H 0.0749 0.4091 0.5352 0.0731 Uiso 1 0 .
H93 H 0.1088 0.4066 0.6244 0.0845 Uiso 1 0 .
H94 H 0.1537 0.4082 0.6288 0.0579 Uiso 1 0 .
H95 H 0.2621 0.5041 0.6754 0.0857 Uiso 1 0 .
H96 H 0.2627 0.478 0.7553 0.0725 Uiso 1 0 .
H97 H 0.222 0.477 0.7693 0.0585 Uiso 1 0 .
H98 H 0.1816 0.4925 0.6948 0.0673 Uiso 1 0 .
H99 H 0.1804 0.5004 0.6107 0.0635 Uiso 1 0 .
H100 H 0.2537 0.5299 0.522 0.1166 Uiso 1 0 .
H101 H 0.2697 0.5885 0.5085 0.1805 Uiso 1 0 .
H102 H 0.2822 0.6361 0.5717 0.1174 Uiso 1 0 .
H103 H 0.2533 0.6443 0.6205 0.1257 Uiso 1 0 .
H104 H 0.2311 0.5839 0.6289 0.1169 Uiso 1 0 .
H105 H 0.1173 0.1688 0.6518 0.0564 Uiso 1 0 .
H106 H 0.1056 0.2103 0.6553 0.0564 Uiso 1 0 .
H107 H 0.1267 0.1904 0.707 0.0564 Uiso 1 0 .
H108 H 0.0219 0.2747 0.6727 0.1608 Uiso 1 0 .
H109 H -0.0045 0.2628 0.6764 0.1608 Uiso 1 0 .
H110 H 0.0219 0.2656 0.7284 0.1608 Uiso 1 0 .
H111 H -0.1075 0.037 0.4369 0.0523 Uiso 1 0 .
H112 H -0.0862 0.0034 0.451 0.0523 Uiso 1 0 .
H113 H -0.1077 0.0019 0.4739 0.0523 Uiso 1 0 .
H114 H 0.0218 -0.0497 0.7706 0.068 Uiso 1 0 .
H115 H 0.0522 -0.0589 0.7935 0.068 Uiso 1 0 .
H116 H 0.0376 -0.0604 0.8311 0.068 Uiso 1 0 .
H117 H 0.0354 0.1469 0.4595 0.0701 Uiso 1 0 .
H118 H 0.0607 0.106 0.431 0.0637 Uiso 1 0 .
H119 H 0.055 0.0412 0.4258 0.0517 Uiso 1 0 .
H120 H 0.0283 0.0077 0.4627 0.0771 Uiso 1 0 .
H121 H 0.0033 0.0475 0.5 0.0419 Uiso 1 0 .
H122 H -0.0244 0.2071 0.5229 0.1037 Uiso 1 0 .
H123 H -0.0504 0.2507 0.464 0.094 Uiso 1 0 .
H124 H -0.0643 0.2428 0.3711 0.091 Uiso 1 0 .
H125 H -0.0484 0.1867 0.3447 0.0876 Uiso 1 0 .
H126 H -0.0235 0.1375 0.4009 0.1151 Uiso 1 0 .
H127 H 0.0691 0.0938 0.5611 0.0783 Uiso 1 0 .
H128 H 0.1024 0.1096 0.5326 0.0548 Uiso 1 0 .
H129 H 0.1482 0.0958 0.5858 0.0822 Uiso 1 0 .
H130 H 0.1609 0.0687 0.671 0.0804 Uiso 1 0 .
H131 H 0.1288 0.0592 0.7088 0.0807 Uiso 1 0 .
H132 H 0.0495 0.0002 0.5808 0.0349 Uiso 1 0 .
H133 H 0.0468 -0.0647 0.5819 0.0473 Uiso 1 0 .
H134 H 0.0616 -0.103 0.6602 0.0823 Uiso 1 0 .
H135 H 0.0758 -0.0664 0.7418 0.0966 Uiso 1 0 .
H136 H 0.0843 0.0011 0.7454 0.0658 Uiso 1 0 .
H137 H 0.1238 -0.0019 0.8239 0.0871 Uiso 1 0 .
H138 H 0.1501 -0.0362 0.7831 0.1121 Uiso 1 0 .
H139 H 0.1817 -0.0059 0.7637 0.0844 Uiso 1 0 .
H140 H 0.198 0.0563 0.7993 0.1005 Uiso 1 0 .
H141 H 0.1747 0.0956 0.8388 0.0826 Uiso 1 0 .
H142 H 0.1431 0.1602 0.8902 0.0754 Uiso 1 0 .
H143 H 0.1774 0.1891 0.9716 0.0947 Uiso 1 0 .
H144 H 0.202 0.1492 1.0484 0.0821 Uiso 1 0 .
H145 H 0.1937 0.0817 1.0375 0.0965 Uiso 1 0 .
H146 H 0.1625 0.0547 0.9652 0.0876 Uiso 1 0 .
H147 H -0.1356 0.1269 0.4956 0.0512 Uiso 1 0 .
H148 H -0.1619 0.1045 0.4078 0.0743 Uiso 1 0 .
H149 H -0.143 0.101 0.3467 0.0686 Uiso 1 0 .
H150 H -0.0981 0.1189 0.3688 0.0873 Uiso 1 0 .
H151 H -0.0708 0.1329 0.4619 0.0645 Uiso 1 0 .
H152 H -0.1208 0.2051 0.5251 0.0885 Uiso 1 0 .
H153 H -0.1241 0.2693 0.5442 0.0808 Uiso 1 0 .
H154 H -0.0886 0.3009 0.6072 0.1159 Uiso 1 0 .
H155 H -0.0485 0.2683 0.6504 0.0999 Uiso 1 0 .
H156 H -0.047 0.2021 0.6183 0.1072 Uiso 1 0 .

loop_
_atom_type_symbol
_atom_type_description
_atom_type_scat_dispersion_real
_atom_type_scat_dispersion_imag
_atom_type_scat_source
MN Mn 0.295 0.729 'International Tables Vol. IV (1974) Table 2.2B'
P P 0.09 0.095 'International Tables Vol. IV (1974) Table 2.2B'
O O 0.008 0.006 'International Tables Vol. IV (1974) Table 2.2B'
N N 0.004 0.003 'International Tables Vol. IV (1974) Table 2.2B'
C C 0.002 0.002 'International Tables Vol. IV (1974) Table 2.2B'
H H 0 0 'International Tables Vol. IV (1974) Table 2.2B'
